data_7048424
loop_
_publ_author_name
'John, Alexandra'
'Kirschner, Sven'
'Fengel, Melina K.'
'Bolte, Michael'
'Lerner, Hans-Wolfram'
'Wagner, Matthias'

_publ_section_title
;
 Simultaneous expansion of 9,10 boron-doped anthracene in longitudinal and
 lateral directions.
;
_journal_issue 5
_journal_name_full 'Dalton transactions (Cambridge, England : 2003)'
_journal_page_first 1871
_journal_page_last 1877
_journal_paper_doi 10.1039/c8dt04820g
_journal_volume 48
_journal_year 2019
_chemical_formula_moiety 'C34 H48 B2 O4'
_chemical_formula_sum 'C34 H48 B2 O4'
_chemical_formula_weight 542.34
_space_group_crystal_system orthorhombic
_space_group_IT_number 19
_space_group_name_Hall 'P 2ac 2ab'
_space_group_name_H-M_alt 'P 21 21 21'
_symmetry_space_group_name_Hall 'P 2ac 2ab'
_symmetry_space_group_name_H-M 'P 21 21 21'
_atom_sites_solution_hydrogens geom
_audit_creation_method SHELXL-2014
_audit_update_record
;
2018-12-05 deposited with the CCDC.
2018-12-20 downloaded from the CCDC.
;
_cell_angle_alpha 90
_cell_angle_beta 90
_cell_angle_gamma 90
_cell_formula_units_Z 4
_cell_length_a 11.3684(4)
_cell_length_b 13.4509(5)
_cell_length_c 21.2477(8)
_cell_measurement_reflns_used 46941
_cell_measurement_temperature 173(2)
_cell_measurement_theta_max 26.5
_cell_measurement_theta_min 2.4
_cell_volume 3249.1(2)
_computing_cell_refinement 'X-Area (Stoe & Cie, 2001)'
_computing_data_collection 'X-Area (Stoe & Cie, 2001)'
_computing_data_reduction 'X-Area (Stoe & Cie, 2001)'
_computing_molecular_graphics 'XP in SHELXTL-Plus (Sheldrick, 2008)'
_computing_structure_refinement 'SHELXL-2014 (Sheldrick, 2014)'
_diffrn_ambient_temperature 173(2)
_diffrn_measured_fraction_theta_full 0.999
_diffrn_measured_fraction_theta_max 0.993
_diffrn_measurement_device_type 'STOE IPDS II two-circle-diffractometer'
_diffrn_measurement_method \w
_diffrn_radiation_type MoK\a
_diffrn_radiation_wavelength 0.71073
_diffrn_reflns_av_R_equivalents 0.0785
_diffrn_reflns_av_unetI/netI 0.0353
_diffrn_reflns_Laue_measured_fraction_full 0.999
_diffrn_reflns_Laue_measured_fraction_max 0.993
_diffrn_reflns_limit_h_max 13
_diffrn_reflns_limit_h_min -13
_diffrn_reflns_limit_k_max 16
_diffrn_reflns_limit_k_min -16
_diffrn_reflns_limit_l_max 26
_diffrn_reflns_limit_l_min -26
_diffrn_reflns_number 40689
_diffrn_reflns_point_group_measured_fraction_full 0.999
_diffrn_reflns_point_group_measured_fraction_max 0.992
_diffrn_reflns_theta_full 25.000
_diffrn_reflns_theta_max 25.996
_diffrn_reflns_theta_min 2.346
_exptl_absorpt_coefficient_mu 0.069
_exptl_absorpt_correction_T_max 0.991
_exptl_absorpt_correction_T_min 0.964
_exptl_absorpt_correction_type multi-scan
_exptl_absorpt_process_details 'X-Area (Stoe & Cie, 2001)'
_exptl_crystal_colour colourless
_exptl_crystal_density_diffrn 1.109
_exptl_crystal_description plate
_exptl_crystal_F_000 1176
_exptl_crystal_size_max 0.460
_exptl_crystal_size_mid 0.380
_exptl_crystal_size_min 0.210
_refine_diff_density_max 0.185
_refine_diff_density_min -0.132
_refine_diff_density_rms 0.032
_refine_ls_abs_structure_details
; 
 Flack x determined using 2491 quotients [(I+)-(I-)]/[(I+)+(I-)] 
 (Parsons, Flack and Wagner, Acta Cryst. B69 (2013) 249-259). 
;
_refine_ls_abs_structure_Flack 0.2(5)
_refine_ls_extinction_coef 0.0110(16)
_refine_ls_extinction_expression Fc^*^=kFc[1+0.001xFc^2^\l^3^/sin(2\q)]^-1/4^
_refine_ls_extinction_method SHELXL
_refine_ls_goodness_of_fit_ref 1.044
_refine_ls_hydrogen_treatment constr
_refine_ls_matrix_type full
_refine_ls_number_parameters 362
_refine_ls_number_reflns 6323
_refine_ls_number_restraints 0
_refine_ls_restrained_S_all 1.044
_refine_ls_R_factor_all 0.0409
_refine_ls_R_factor_gt 0.0381
_refine_ls_shift/su_max 0.000
_refine_ls_shift/su_mean 0.000
_refine_ls_structure_factor_coef Fsqd
_refine_ls_weighting_details 'w=1/[\s^2^(Fo^2^)+(0.0566P)^2^+0.3483P] where P=(Fo^2^+2Fc^2^)/3'
_refine_ls_weighting_scheme calc
_refine_ls_wR_factor_gt 0.0947
_refine_ls_wR_factor_ref 0.0964
_reflns_Friedel_coverage 0.780
_reflns_Friedel_fraction_full 0.998
_reflns_Friedel_fraction_max 0.991
_reflns_number_gt 5984
_reflns_number_total 6323
_reflns_threshold_expression 'I > 2\s(I)'
_cod_data_source_file c8dt04820g2.cif
_cod_data_source_block wa1891
_cod_depositor_comments 'Adding full bibliography for 7048415--7048428.cif.'
_cod_database_code 7048424
_shelx_space_group_comment
; 
The symmetry employed for this shelxl refinement is uniquely defined 
by the following loop, which should always be used as a source of 
symmetry information in preference to the above space-group names. 
They are only intended as comments. 
;
_shelx_estimated_absorpt_t_min 0.969
_shelx_estimated_absorpt_t_max 0.986
_shelxl_version_number 2014-1

loop_
_space_group_symop_operation_xyz
'x, y, z'
'-x+1/2, -y, z+1/2'
'x+1/2, -y+1/2, -z'
'-x, y+1/2, -z+1/2'

loop_
_atom_site_label
_atom_site_type_symbol
_atom_site_fract_x
_atom_site_fract_y
_atom_site_fract_z
_atom_site_U_iso_or_equiv
_atom_site_adp_type
_atom_site_occupancy
_atom_site_site_symmetry_order
_atom_site_calc_flag
_atom_site_refinement_flags_posn
_atom_site_refinement_flags_adp
C1 C 0.41726(17) 0.39783(13) 0.59883(8) 0.0235(4) Uani 1 1 d . .
C2 C 0.37540(17) 0.34999(13) 0.65148(8) 0.0244(4) Uani 1 1 d . .
C3 C 0.26690(17) 0.38320(14) 0.68078(8) 0.0243(4) Uani 1 1 d . .
C4 C 0.22655(19) 0.34086(15) 0.73780(9) 0.0315(4) Uani 1 1 d . .
H4 H 0.2691 0.2872 0.7559 0.038 Uiso 1 1 calc R U
C5 C 0.1284(2) 0.37509(17) 0.76745(9) 0.0346(5) Uani 1 1 d . .
H5 H 0.1045 0.3452 0.8059 0.041 Uiso 1 1 calc R U
C6 C 0.06141(17) 0.45370(15) 0.74249(9) 0.0289(4) Uani 1 1 d . .
C7 C 0.09806(17) 0.49411(14) 0.68627(8) 0.0260(4) Uani 1 1 d . .
H7 H 0.0526 0.5458 0.6679 0.031 Uiso 1 1 calc R U
C8 C 0.20070(16) 0.46170(14) 0.65473(8) 0.0237(4) Uani 1 1 d . .
C9 C 0.24259(16) 0.50961(13) 0.59759(8) 0.0227(4) Uani 1 1 d . .
C10 C 0.18087(17) 0.58763(14) 0.56812(9) 0.0272(4) Uani 1 1 d . .
H10 H 0.1084 0.6086 0.5860 0.033 Uiso 1 1 calc R U
C11 C 0.22027(18) 0.63487(14) 0.51476(9) 0.0278(4) Uani 1 1 d . .
C12 C 0.32606(18) 0.60162(14) 0.48822(9) 0.0286(4) Uani 1 1 d . .
H12 H 0.3547 0.6317 0.4508 0.034 Uiso 1 1 calc R U
C13 C 0.38883(17) 0.52579(14) 0.51580(9) 0.0268(4) Uani 1 1 d . .
H13 H 0.4603 0.5048 0.4969 0.032 Uiso 1 1 calc R U
C14 C 0.35067(16) 0.47851(13) 0.57098(8) 0.0227(4) Uani 1 1 d . .
C15 C -0.04505(19) 0.49302(17) 0.77906(10) 0.0359(5) Uani 1 1 d . .
C16 C -0.0043(3) 0.5248(3) 0.84496(12) 0.0570(7) Uani 1 1 d . .
H16A H -0.0718 0.5495 0.8690 0.086 Uiso 1 1 calc R U
H16B H 0.0548 0.5775 0.8412 0.086 Uiso 1 1 calc R U
H16C H 0.0301 0.4675 0.8668 0.086 Uiso 1 1 calc R U
C17 C -0.1367(2) 0.4097(2) 0.78561(13) 0.0482(6) Uani 1 1 d . .
H17A H -0.1625 0.3885 0.7437 0.072 Uiso 1 1 calc R U
H17B H -0.2044 0.4344 0.8095 0.072 Uiso 1 1 calc R U
H17C H -0.1015 0.3532 0.8078 0.072 Uiso 1 1 calc R U
C18 C -0.1034(2) 0.5812(2) 0.74709(13) 0.0505(6) Uani 1 1 d . .
H18A H -0.1300 0.5617 0.7050 0.076 Uiso 1 1 calc R U
H18B H -0.0468 0.6359 0.7435 0.076 Uiso 1 1 calc R U
H18C H -0.1711 0.6030 0.7721 0.076 Uiso 1 1 calc R U
C19 C 0.1503(2) 0.72218(16) 0.48726(10) 0.0340(5) Uani 1 1 d . .
C20 C 0.1441(3) 0.80479(18) 0.53722(13) 0.0509(6) Uani 1 1 d . .
H20A H 0.0999 0.8614 0.5204 0.076 Uiso 1 1 calc R U
H20B H 0.2239 0.8262 0.5482 0.076 Uiso 1 1 calc R U
H20C H 0.1045 0.7794 0.5749 0.076 Uiso 1 1 calc R U
C21 C 0.0263(2) 0.68757(19) 0.46997(11) 0.0423(5) Uani 1 1 d . .
H21A H -0.0182 0.7435 0.4525 0.063 Uiso 1 1 calc R U
H21B H -0.0136 0.6627 0.5077 0.063 Uiso 1 1 calc R U
H21C H 0.0312 0.6343 0.4386 0.063 Uiso 1 1 calc R U
C22 C 0.2078(2) 0.7658(2) 0.42813(13) 0.0519(7) Uani 1 1 d . .
H22A H 0.1602 0.8213 0.4126 0.078 Uiso 1 1 calc R U
H22B H 0.2129 0.7143 0.3956 0.078 Uiso 1 1 calc R U
H22C H 0.2870 0.7895 0.4384 0.078 Uiso 1 1 calc R U
B31 B 0.53815(19) 0.36599(16) 0.56934(10) 0.0265(4) Uani 1 1 d . .
O32 O 0.62165(13) 0.43129(12) 0.54945(9) 0.0418(4) Uani 1 1 d . .
C33 C 0.72788(19) 0.37342(19) 0.53695(11) 0.0403(5) Uani 1 1 d . .
C34 C 0.6773(2) 0.26943(18) 0.52375(10) 0.0375(5) Uani 1 1 d . .
O35 O 0.56818(14) 0.26923(11) 0.56043(7) 0.0360(4) Uani 1 1 d . .
C36 C 0.7944(2) 0.4199(2) 0.48265(16) 0.0612(8) Uani 1 1 d . .
H36A H 0.7466 0.4158 0.4443 0.092 Uiso 1 1 calc R U
H36B H 0.8685 0.3841 0.4762 0.092 Uiso 1 1 calc R U
H36C H 0.8110 0.4897 0.4923 0.092 Uiso 1 1 calc R U
C37 C 0.7998(2) 0.3778(3) 0.59714(15) 0.0680(9) Uani 1 1 d . .
H37A H 0.8298 0.4454 0.6032 0.102 Uiso 1 1 calc R U
H37B H 0.8659 0.3313 0.5941 0.102 Uiso 1 1 calc R U
H37C H 0.7500 0.3595 0.6330 0.102 Uiso 1 1 calc R U
C38 C 0.7537(3) 0.1835(2) 0.54487(14) 0.0600(8) Uani 1 1 d . .
H38A H 0.7146 0.1206 0.5346 0.090 Uiso 1 1 calc R U
H38B H 0.7661 0.1875 0.5904 0.090 Uiso 1 1 calc R U
H38C H 0.8297 0.1867 0.5232 0.090 Uiso 1 1 calc R U
C39 C 0.6402(3) 0.2541(2) 0.45578(12) 0.0546(7) Uani 1 1 d . .
H39A H 0.5906 0.3097 0.4423 0.082 Uiso 1 1 calc R U
H39B H 0.5960 0.1918 0.4522 0.082 Uiso 1 1 calc R U
H39C H 0.7103 0.2508 0.4290 0.082 Uiso 1 1 calc R U
B41 B 0.44566(19) 0.26230(16) 0.68341(9) 0.0261(4) Uani 1 1 d . .
O42 O 0.55755(12) 0.27239(11) 0.70411(7) 0.0313(3) Uani 1 1 d . .
C43 C 0.58295(19) 0.18526(16) 0.74300(9) 0.0332(4) Uani 1 1 d . .
C44 C 0.4898(2) 0.10853(16) 0.72057(11) 0.0373(5) Uani 1 1 d . .
O45 O 0.39641(13) 0.17281(11) 0.69620(8) 0.0376(4) Uani 1 1 d . .
C46 C 0.5675(3) 0.2190(2) 0.81066(11) 0.0511(6) Uani 1 1 d . .
H46A H 0.4856 0.2388 0.8176 0.077 Uiso 1 1 calc R U
H46B H 0.6194 0.2757 0.8189 0.077 Uiso 1 1 calc R U
H46C H 0.5876 0.1643 0.8391 0.077 Uiso 1 1 calc R U
C47 C 0.7091(2) 0.1540(2) 0.73197(13) 0.0490(6) Uani 1 1 d . .
H47A H 0.7183 0.1314 0.6884 0.073 Uiso 1 1 calc R U
H47B H 0.7294 0.0996 0.7607 0.073 Uiso 1 1 calc R U
H47C H 0.7614 0.2106 0.7396 0.073 Uiso 1 1 calc R U
C48 C 0.5292(3) 0.0454(2) 0.66549(14) 0.0580(7) Uani 1 1 d . .
H48A H 0.5615 0.0884 0.6325 0.087 Uiso 1 1 calc R U
H48B H 0.4617 0.0084 0.6488 0.087 Uiso 1 1 calc R U
H48C H 0.5897 -0.0014 0.6795 0.087 Uiso 1 1 calc R U
C49 C 0.4396(2) 0.0442(2) 0.77284(15) 0.0555(7) Uani 1 1 d . .
H49A H 0.4148 0.0866 0.8079 0.083 Uiso 1 1 calc R U
H49B H 0.4999 -0.0025 0.7874 0.083 Uiso 1 1 calc R U
H49C H 0.3717 0.0071 0.7569 0.083 Uiso 1 1 calc R U

loop_
_atom_site_aniso_label
_atom_site_aniso_U_11
_atom_site_aniso_U_22
_atom_site_aniso_U_33
_atom_site_aniso_U_23
_atom_site_aniso_U_13
_atom_site_aniso_U_12
C1 0.0250(9) 0.0196(8) 0.0258(8) -0.0045(7) -0.0025(7) 0.0016(7)
C2 0.0280(9) 0.0216(8) 0.0235(8) -0.0031(7) -0.0043(7) 0.0022(7)
C3 0.0274(9) 0.0237(9) 0.0218(8) -0.0026(7) -0.0022(7) 0.0000(7)
C4 0.0383(11) 0.0293(10) 0.0269(9) 0.0044(8) -0.0015(8) 0.0046(8)
C5 0.0381(11) 0.0381(11) 0.0274(9) 0.0056(8) 0.0057(8) -0.0010(9)
C6 0.0276(9) 0.0322(10) 0.0269(9) -0.0055(8) 0.0016(8) -0.0013(8)
C7 0.0254(9) 0.0263(9) 0.0264(9) -0.0020(7) -0.0003(7) 0.0021(7)
C8 0.0253(9) 0.0231(9) 0.0226(8) -0.0043(7) -0.0022(7) 0.0001(7)
C9 0.0247(9) 0.0206(8) 0.0228(8) -0.0030(7) -0.0011(7) 0.0005(7)
C10 0.0243(9) 0.0297(10) 0.0275(9) -0.0019(7) -0.0004(7) 0.0072(8)
C11 0.0316(10) 0.0252(9) 0.0266(9) 0.0013(7) -0.0044(8) 0.0022(8)
C12 0.0308(10) 0.0266(9) 0.0284(9) 0.0046(7) 0.0018(8) -0.0001(8)
C13 0.0255(9) 0.0260(9) 0.0290(9) 0.0000(7) 0.0035(7) 0.0002(8)
C14 0.0237(9) 0.0192(8) 0.0253(8) -0.0033(7) -0.0026(7) 0.0013(7)
C15 0.0300(10) 0.0441(12) 0.0335(10) -0.0035(9) 0.0085(8) 0.0008(9)
C16 0.0479(14) 0.0810(19) 0.0421(13) -0.0237(13) 0.0117(11) 0.0027(14)
C17 0.0354(12) 0.0600(15) 0.0491(13) 0.0097(11) 0.0070(10) -0.0063(11)
C18 0.0411(12) 0.0493(14) 0.0611(15) 0.0037(12) 0.0224(12) 0.0130(11)
C19 0.0360(11) 0.0324(10) 0.0335(10) 0.0066(8) -0.0047(9) 0.0090(9)
C20 0.0675(17) 0.0321(12) 0.0532(14) -0.0012(10) -0.0175(13) 0.0167(11)
C21 0.0370(12) 0.0485(13) 0.0412(11) 0.0069(10) -0.0070(10) 0.0101(10)
C22 0.0478(14) 0.0545(15) 0.0532(14) 0.0276(13) -0.0020(11) 0.0113(12)
B31 0.0282(11) 0.0267(10) 0.0247(9) -0.0020(8) -0.0014(8) 0.0055(8)
O32 0.0256(7) 0.0340(8) 0.0659(11) -0.0031(7) 0.0095(7) 0.0043(6)
C33 0.0247(10) 0.0511(13) 0.0451(12) -0.0032(10) 0.0056(9) 0.0099(10)
C34 0.0379(12) 0.0452(12) 0.0296(10) -0.0007(9) 0.0102(9) 0.0151(10)
O35 0.0410(8) 0.0300(7) 0.0369(7) -0.0012(6) 0.0139(7) 0.0108(7)
C36 0.0373(13) 0.0697(18) 0.0766(19) 0.0163(15) 0.0162(13) 0.0031(13)
C37 0.0324(13) 0.111(3) 0.0609(17) -0.0233(18) -0.0066(12) 0.0081(16)
C38 0.0668(18) 0.0608(16) 0.0523(14) 0.0083(13) 0.0208(13) 0.0380(15)
C39 0.0532(15) 0.0743(19) 0.0364(12) -0.0149(12) 0.0063(11) 0.0129(14)
B41 0.0290(11) 0.0260(10) 0.0234(9) -0.0007(8) 0.0006(8) 0.0039(9)
O42 0.0289(7) 0.0301(7) 0.0349(7) 0.0069(6) -0.0027(6) 0.0043(6)
C43 0.0330(10) 0.0352(11) 0.0313(9) 0.0081(8) -0.0030(8) 0.0081(9)
C44 0.0381(11) 0.0288(10) 0.0451(11) 0.0081(9) -0.0059(9) 0.0088(9)
O45 0.0340(8) 0.0266(7) 0.0521(9) 0.0068(7) -0.0105(7) 0.0032(6)
C46 0.0585(16) 0.0608(16) 0.0339(11) 0.0066(11) -0.0058(11) 0.0066(13)
C47 0.0334(12) 0.0577(15) 0.0558(14) 0.0205(12) -0.0006(10) 0.0123(11)
C48 0.0724(19) 0.0372(13) 0.0645(16) -0.0089(12) -0.0077(14) 0.0159(13)
C49 0.0492(14) 0.0439(14) 0.0732(18) 0.0267(13) -0.0031(13) -0.0011(12)

loop_
_atom_type_symbol
_atom_type_description
_atom_type_scat_dispersion_real
_atom_type_scat_dispersion_imag
_atom_type_scat_source
C C 0.0033 0.0016 'International Tables Vol C Tables 4.2.6.8 and 6.1.1.4'
H H 0.0000 0.0000 'International Tables Vol C Tables 4.2.6.8 and 6.1.1.4'
B B 0.0013 0.0007 'International Tables Vol C Tables 4.2.6.8 and 6.1.1.4'
O O 0.0106 0.0060 'International Tables Vol C Tables 4.2.6.8 and 6.1.1.4'

loop_
_geom_angle_atom_site_label_1
_geom_angle_atom_site_label_2
_geom_angle_atom_site_label_3
_geom_angle
C2 C1 C14 120.11(17)
C2 C1 B31 119.99(17)
C14 C1 B31 119.90(17)
C1 C2 C3 119.91(17)
C1 C2 B41 121.62(17)
C3 C2 B41 118.40(16)
C8 C3 C4 117.68(18)
C8 C3 C2 121.03(17)
C4 C3 C2 121.23(17)
C5 C4 C3 121.71(19)
C5 C4 H4 119.1
C3 C4 H4 119.1
C4 C5 C6 121.55(18)
C4 C5 H5 119.2
C6 C5 H5 119.2
C7 C6 C5 117.39(18)
C7 C6 C15 122.86(19)
C5 C6 C15 119.71(18)
C6 C7 C8 122.61(18)
C6 C7 H7 118.7
C8 C7 H7 118.7
C3 C8 C7 119.02(17)
C3 C8 C9 118.99(16)
C7 C8 C9 121.93(17)
C10 C9 C14 118.34(17)
C10 C9 C8 122.53(17)
C14 C9 C8 119.11(16)
C11 C10 C9 123.26(18)
C11 C10 H10 118.4
C9 C10 H10 118.4
C10 C11 C12 117.64(17)
C10 C11 C19 119.94(18)
C12 C11 C19 122.41(17)
C13 C12 C11 120.67(18)
C13 C12 H12 119.7
C11 C12 H12 119.7
C12 C13 C14 122.13(18)
C12 C13 H13 118.9
C14 C13 H13 118.9
C13 C14 C9 117.92(16)
C13 C14 C1 121.28(17)
C9 C14 C1 120.76(16)
C18 C15 C6 112.80(18)
C18 C15 C16 108.8(2)
C6 C15 C16 108.68(19)
C18 C15 C17 108.3(2)
C6 C15 C17 109.26(19)
C16 C15 C17 108.9(2)
C15 C16 H16A 109.5
C15 C16 H16B 109.5
H16A C16 H16B 109.5
C15 C16 H16C 109.5
H16A C16 H16C 109.5
H16B C16 H16C 109.5
C15 C17 H17A 109.5
C15 C17 H17B 109.5
H17A C17 H17B 109.5
C15 C17 H17C 109.5
H17A C17 H17C 109.5
H17B C17 H17C 109.5
C15 C18 H18A 109.5
C15 C18 H18B 109.5
H18A C18 H18B 109.5
C15 C18 H18C 109.5
H18A C18 H18C 109.5
H18B C18 H18C 109.5
C21 C19 C22 108.21(19)
C21 C19 C11 109.66(18)
C22 C19 C11 112.58(19)
C21 C19 C20 110.1(2)
C22 C19 C20 108.0(2)
C11 C19 C20 108.30(17)
C19 C20 H20A 109.5
C19 C20 H20B 109.5
H20A C20 H20B 109.5
C19 C20 H20C 109.5
H20A C20 H20C 109.5
H20B C20 H20C 109.5
C19 C21 H21A 109.5
C19 C21 H21B 109.5
H21A C21 H21B 109.5
C19 C21 H21C 109.5
H21A C21 H21C 109.5
H21B C21 H21C 109.5
C19 C22 H22A 109.5
C19 C22 H22B 109.5
H22A C22 H22B 109.5
C19 C22 H22C 109.5
H22A C22 H22C 109.5
H22B C22 H22C 109.5
O35 B31 O32 113.57(18)
O35 B31 C1 122.47(18)
O32 B31 C1 123.96(18)
B31 O32 C33 106.81(17)
O32 C33 C36 109.3(2)
O32 C33 C37 105.7(2)
C36 C33 C37 110.9(2)
O32 C33 C34 102.05(17)
C36 C33 C34 115.0(2)
C37 C33 C34 112.9(2)
O35 C34 C38 109.05(19)
O35 C34 C39 105.70(19)
C38 C34 C39 109.7(2)
O35 C34 C33 102.77(16)
C38 C34 C33 115.2(2)
C39 C34 C33 113.6(2)
B31 O35 C34 106.57(16)
C33 C36 H36A 109.5
C33 C36 H36B 109.5
H36A C36 H36B 109.5
C33 C36 H36C 109.5
H36A C36 H36C 109.5
H36B C36 H36C 109.5
C33 C37 H37A 109.5
C33 C37 H37B 109.5
H37A C37 H37B 109.5
C33 C37 H37C 109.5
H37A C37 H37C 109.5
H37B C37 H37C 109.5
C34 C38 H38A 109.5
C34 C38 H38B 109.5
H38A C38 H38B 109.5
C34 C38 H38C 109.5
H38A C38 H38C 109.5
H38B C38 H38C 109.5
C34 C39 H39A 109.5
C34 C39 H39B 109.5
H39A C39 H39B 109.5
C34 C39 H39C 109.5
H39A C39 H39C 109.5
H39B C39 H39C 109.5
O42 B41 O45 114.35(17)
O42 B41 C2 122.74(18)
O45 B41 C2 122.77(18)
B41 O42 C43 106.79(16)
O42 C43 C47 108.82(18)
O42 C43 C46 105.82(18)
C47 C43 C46 109.9(2)
O42 C43 C44 102.97(15)
C47 C43 C44 114.4(2)
C46 C43 C44 114.2(2)
O45 C44 C48 105.79(19)
O45 C44 C49 108.83(19)
C48 C44 C49 110.9(2)
O45 C44 C43 102.15(16)
C48 C44 C43 114.1(2)
C49 C44 C43 114.2(2)
B41 O45 C44 107.22(16)
C43 C46 H46A 109.5
C43 C46 H46B 109.5
H46A C46 H46B 109.5
C43 C46 H46C 109.5
H46A C46 H46C 109.5
H46B C46 H46C 109.5
C43 C47 H47A 109.5
C43 C47 H47B 109.5
H47A C47 H47B 109.5
C43 C47 H47C 109.5
H47A C47 H47C 109.5
H47B C47 H47C 109.5
C44 C48 H48A 109.5
C44 C48 H48B 109.5
H48A C48 H48B 109.5
C44 C48 H48C 109.5
H48A C48 H48C 109.5
H48B C48 H48C 109.5
C44 C49 H49A 109.5
C44 C49 H49B 109.5
H49A C49 H49B 109.5
C44 C49 H49C 109.5
H49A C49 H49C 109.5
H49B C49 H49C 109.5

loop_
_geom_bond_atom_site_label_1
_geom_bond_atom_site_label_2
_geom_bond_distance
C1 C2 1.375(3)
C1 C14 1.450(3)
C1 B31 1.570(3)
C2 C3 1.452(3)
C2 B41 1.578(3)
C3 C8 1.410(3)
C3 C4 1.415(3)
C4 C5 1.362(3)
C4 H4 0.9500
C5 C6 1.407(3)
C5 H5 0.9500
C6 C7 1.377(3)
C6 C15 1.532(3)
C7 C8 1.414(3)
C7 H7 0.9500
C8 C9 1.455(3)
C9 C10 1.409(3)
C9 C14 1.416(3)
C10 C11 1.375(3)
C10 H10 0.9500
C11 C12 1.402(3)
C11 C19 1.534(3)
C12 C13 1.376(3)
C12 H12 0.9500
C13 C14 1.403(3)
C13 H13 0.9500
C15 C18 1.520(3)
C15 C16 1.535(3)
C15 C17 1.536(3)
C16 H16A 0.9800
C16 H16B 0.9800
C16 H16C 0.9800
C17 H17A 0.9800
C17 H17B 0.9800
C17 H17C 0.9800
C18 H18A 0.9800
C18 H18B 0.9800
C18 H18C 0.9800
C19 C21 1.530(3)
C19 C22 1.533(3)
C19 C20 1.538(3)
C20 H20A 0.9800
C20 H20B 0.9800
C20 H20C 0.9800
C21 H21A 0.9800
C21 H21B 0.9800
C21 H21C 0.9800
C22 H22A 0.9800
C22 H22B 0.9800
C22 H22C 0.9800
B31 O35 1.359(3)
B31 O32 1.361(3)
O32 C33 1.461(3)
C33 C36 1.514(4)
C33 C37 1.519(4)
C33 C34 1.538(4)
C34 O35 1.465(2)
C34 C38 1.514(3)
C34 C39 1.518(3)
C36 H36A 0.9800
C36 H36B 0.9800
C36 H36C 0.9800
C37 H37A 0.9800
C37 H37B 0.9800
C37 H37C 0.9800
C38 H38A 0.9800
C38 H38B 0.9800
C38 H38C 0.9800
C39 H39A 0.9800
C39 H39B 0.9800
C39 H39C 0.9800
B41 O42 1.353(3)
B41 O45 1.355(3)
O42 C43 1.463(2)
C43 C47 1.513(3)
C43 C46 1.518(3)
C43 C44 1.554(3)
C44 O45 1.464(2)
C44 C48 1.514(4)
C44 C49 1.519(3)
C46 H46A 0.9800
C46 H46B 0.9800
C46 H46C 0.9800
C47 H47A 0.9800
C47 H47B 0.9800
C47 H47C 0.9800
C48 H48A 0.9800
C48 H48B 0.9800
C48 H48C 0.9800
C49 H49A 0.9800
C49 H49B 0.9800
C49 H49C 0.9800

loop_
_geom_torsion_atom_site_label_1
_geom_torsion_atom_site_label_2
_geom_torsion_atom_site_label_3
_geom_torsion_atom_site_label_4
_geom_torsion
C14 C1 C2 C3 -2.7(3)
B31 C1 C2 C3 176.53(16)
C14 C1 C2 B41 -179.63(16)
B31 C1 C2 B41 -0.4(3)
C1 C2 C3 C8 2.5(3)
B41 C2 C3 C8 179.53(16)
C1 C2 C3 C4 -174.82(18)
B41 C2 C3 C4 2.2(3)
C8 C3 C4 C5 -1.0(3)
C2 C3 C4 C5 176.38(19)
C3 C4 C5 C6 0.7(3)
C4 C5 C6 C7 0.8(3)
C4 C5 C6 C15 -177.1(2)
C5 C6 C7 C8 -2.0(3)
C15 C6 C7 C8 175.86(18)
C4 C3 C8 C7 -0.1(3)
C2 C3 C8 C7 -177.52(16)
C4 C3 C8 C9 177.40(17)
C2 C3 C8 C9 0.0(3)
C6 C7 C8 C3 1.7(3)
C6 C7 C8 C9 -175.78(17)
C3 C8 C9 C10 179.13(17)
C7 C8 C9 C10 -3.4(3)
C3 C8 C9 C14 -2.2(2)
C7 C8 C9 C14 175.24(17)
C14 C9 C10 C11 0.1(3)
C8 C9 C10 C11 178.79(18)
C9 C10 C11 C12 1.3(3)
C9 C10 C11 C19 -177.37(18)
C10 C11 C12 C13 -1.4(3)
C19 C11 C12 C13 177.22(18)
C11 C12 C13 C14 0.1(3)
C12 C13 C14 C9 1.4(3)
C12 C13 C14 C1 179.14(18)
C10 C9 C14 C13 -1.4(2)
C8 C9 C14 C13 179.84(16)
C10 C9 C14 C1 -179.25(16)
C8 C9 C14 C1 2.0(3)
C2 C1 C14 C13 -177.30(17)
B31 C1 C14 C13 3.5(3)
C2 C1 C14 C9 0.4(3)
B31 C1 C14 C9 -178.77(16)
C7 C6 C15 C18 -0.8(3)
C5 C6 C15 C18 177.0(2)
C7 C6 C15 C16 -121.6(2)
C5 C6 C15 C16 56.3(3)
C7 C6 C15 C17 119.7(2)
C5 C6 C15 C17 -62.5(3)
C10 C11 C19 C21 -59.8(2)
C12 C11 C19 C21 121.6(2)
C10 C11 C19 C22 179.7(2)
C12 C11 C19 C22 1.1(3)
C10 C11 C19 C20 60.4(3)
C12 C11 C19 C20 -118.3(2)
C2 C1 B31 O35 45.1(3)
C14 C1 B31 O35 -135.75(19)
C2 C1 B31 O32 -136.0(2)
C14 C1 B31 O32 43.2(3)
O35 B31 O32 C33 -11.8(2)
C1 B31 O32 C33 169.17(18)
B31 O32 C33 C36 146.8(2)
B31 O32 C33 C37 -93.8(2)
B31 O32 C33 C34 24.5(2)
O32 C33 C34 O35 -28.0(2)
C36 C33 C34 O35 -146.3(2)
C37 C33 C34 O35 85.0(2)
O32 C33 C34 C38 -146.52(19)
C36 C33 C34 C38 95.2(3)
C37 C33 C34 C38 -33.5(3)
O32 C33 C34 C39 85.7(2)
C36 C33 C34 C39 -32.6(3)
C37 C33 C34 C39 -161.3(2)
O32 B31 O35 C34 -7.4(2)
C1 B31 O35 C34 171.60(18)
C38 C34 O35 B31 144.9(2)
C39 C34 O35 B31 -97.2(2)
C33 C34 O35 B31 22.2(2)
C1 C2 B41 O42 56.9(3)
C3 C2 B41 O42 -120.1(2)
C1 C2 B41 O45 -127.7(2)
C3 C2 B41 O45 55.3(3)
O45 B41 O42 C43 -8.5(2)
C2 B41 O42 C43 167.28(17)
B41 O42 C43 C47 142.59(19)
B41 O42 C43 C46 -99.4(2)
B41 O42 C43 C44 20.8(2)
O42 C43 C44 O45 -25.0(2)
C47 C43 C44 O45 -142.91(19)
C46 C43 C44 O45 89.2(2)
O42 C43 C44 C48 88.7(2)
C47 C43 C44 C48 -29.2(3)
C46 C43 C44 C48 -157.1(2)
O42 C43 C44 C49 -142.29(19)
C47 C43 C44 C49 99.8(2)
C46 C43 C44 C49 -28.1(3)
O42 B41 O45 C44 -8.9(2)
C2 B41 O45 C44 175.37(17)
C48 C44 O45 B41 -98.8(2)
C49 C44 O45 B41 142.0(2)
C43 C44 O45 B41 20.9(2)
